data_7228686
loop_
_publ_author_name
'Portol\'es-Gil, N\'uria'
'Parra-Aliana, Ricard'
'Alvarez, Angel'
'Domingo, Concepcion'
'Ayllon, Jose Antonio'
'Lopez-Periago, Ana M'

_publ_section_title
;
 Bottom-up approach for the preparation of hybrid nanosheets based on
 coordination polymers made of metal-diethyloxaloacetates complexes linked
 by 4,4&#x2019;-bipyridine.
;
_journal_name_full CrystEngComm
_journal_paper_doi 10.1039/C7CE00909G
_journal_year 2017
_chemical_formula_moiety 'C34 H48 Co N2 O10, H2 O'
_chemical_formula_sum 'C34 H50 Co N2 O11'
_chemical_formula_weight 721.69
_space_group_crystal_system tetragonal
_space_group_IT_number 114
_space_group_name_Hall 'P -4 2n'
_space_group_name_H-M_alt 'P -4 21 c'
_symmetry_space_group_name_Hall 'P -4 2n'
_symmetry_space_group_name_H-M 'P -4 21 c'
_atom_sites_solution_hydrogens mixed
_atom_sites_solution_primary direct
_atom_sites_solution_secondary direct
_audit_creation_method SHELXL-2016/6
_audit_update_record
;
2017-05-11 deposited with the CCDC.
2017-06-28 downloaded from the CCDC.
;
_cell_angle_alpha 90
_cell_angle_beta 90
_cell_angle_gamma 90
_cell_formula_units_Z 4
_cell_length_a 11.6167(6)
_cell_length_b 11.6167(6)
_cell_length_c 27.9840(14)
_cell_measurement_reflns_used 4573
_cell_measurement_temperature 296(2)
_cell_measurement_theta_max 19.52
_cell_measurement_theta_min 2.28
_cell_volume 3776.4(3)
_computing_cell_refinement 'SAINT 5.0 (Bruker)'
_computing_data_collection 'SMART 5.6 (Bruker)'
_computing_data_reduction 'SAINT 5.0 (Bruker)'
_computing_molecular_graphics 'SHELXTL-NT 6.1 (Bruker)'
_computing_structure_refinement 'SHELXL-2016/6 (Sheldrick, 2016)'
_computing_structure_solution 'SHELXTL-NT 6.1 (Bruker)'
_diffrn_ambient_temperature 296(2)
_diffrn_detector_area_resol_mean 8.13
_diffrn_measured_fraction_theta_full 1.000
_diffrn_measured_fraction_theta_max 0.974
_diffrn_measurement_device_type 'Bruker SMART-APEX diffractometer'
_diffrn_measurement_method '\f and \w scans'
_diffrn_radiation_type MoK\a
_diffrn_radiation_wavelength 0.71073
_diffrn_reflns_av_R_equivalents 0.0597
_diffrn_reflns_av_unetI/netI 0.0456
_diffrn_reflns_Laue_measured_fraction_full 1.000
_diffrn_reflns_Laue_measured_fraction_max 0.974
_diffrn_reflns_limit_h_max 15
_diffrn_reflns_limit_h_min -15
_diffrn_reflns_limit_k_max 15
_diffrn_reflns_limit_k_min -15
_diffrn_reflns_limit_l_max 36
_diffrn_reflns_limit_l_min -37
_diffrn_reflns_number 29341
_diffrn_reflns_point_group_measured_fraction_full 1.000
_diffrn_reflns_point_group_measured_fraction_max 0.974
_diffrn_reflns_theta_full 25.000
_diffrn_reflns_theta_max 28.821
_diffrn_reflns_theta_min 1.455
_diffrn_source 'sealed X-ray tube'
_exptl_absorpt_coefficient_mu 0.511
_exptl_absorpt_correction_T_max 1
_exptl_absorpt_correction_T_min 0.856
_exptl_absorpt_correction_type multi-scan
_exptl_absorpt_process_details 'SADABS, 2.05'
_exptl_crystal_colour orange
_exptl_crystal_density_diffrn 1.269
_exptl_crystal_density_method 'not measured'
_exptl_crystal_description prism
_exptl_crystal_F_000 1532
_exptl_crystal_recrystallization_method 'Re-crystallisation from solvent: CH2Cl2'
_exptl_crystal_size_max 0.260
_exptl_crystal_size_mid 0.220
_exptl_crystal_size_min 0.110
_refine_diff_density_max 0.190
_refine_diff_density_min -0.246
_refine_diff_density_rms 0.039
_refine_ls_abs_structure_details
;
 Refined as an inversion twin.
;
_refine_ls_abs_structure_Flack 0.02(3)
_refine_ls_extinction_method none
_refine_ls_goodness_of_fit_ref 1.033
_refine_ls_hydrogen_treatment mixed
_refine_ls_matrix_type full
_refine_ls_number_parameters 245
_refine_ls_number_reflns 4726
_refine_ls_number_restraints 6
_refine_ls_restrained_S_all 1.036
_refine_ls_R_factor_all 0.0828
_refine_ls_R_factor_gt 0.0439
_refine_ls_shift/su_max 0.001
_refine_ls_shift/su_mean 0.000
_refine_ls_structure_factor_coef Fsqd
_refine_ls_weighting_details 'w=1/[\s^2^(Fo^2^)+(0.0456P)^2^+0.2247P] where P=(Fo^2^+2Fc^2^)/3'
_refine_ls_weighting_scheme calc
_refine_ls_wR_factor_gt 0.0892
_refine_ls_wR_factor_ref 0.1014
_reflns_Friedel_coverage 0.796
_reflns_Friedel_fraction_full 1.000
_reflns_Friedel_fraction_max 0.974
_reflns_number_gt 3204
_reflns_number_total 4726
_reflns_threshold_expression 'I > 2\s(I)'
_cod_data_source_file c7ce00909g2.cif
_cod_data_source_block Co-deox2-tbpy2--h2o
_cod_original_cell_volume 3776.4(4)
_cod_database_code 7228686
_shelx_shelxl_version_number 2016/6
_shelx_space_group_comment
;
The symmetry employed for this shelxl refinement is uniquely defined
by the following loop, which should always be used as a source of
symmetry information in preference to the above space-group names.
They are only intended as comments.
;
_shelx_estimated_absorpt_t_min 0.878
_shelx_estimated_absorpt_t_max 0.946

loop_
_space_group_symop_operation_xyz
'x, y, z'
'-x, -y, z'
'y, -x, -z'
'-y, x, -z'
'-x+1/2, y+1/2, -z+1/2'
'x+1/2, -y+1/2, -z+1/2'
'-y+1/2, -x+1/2, z+1/2'
'y+1/2, x+1/2, z+1/2'

loop_
_atom_site_label
_atom_site_type_symbol
_atom_site_fract_x
_atom_site_fract_y
_atom_site_fract_z
_atom_site_U_iso_or_equiv
_atom_site_adp_type
_atom_site_occupancy
_atom_site_site_symmetry_order
_atom_site_calc_flag
_atom_site_refinement_flags_posn
_atom_site_refinement_flags_adp
_atom_site_refinement_flags_occupancy
_atom_site_disorder_assembly
_atom_site_disorder_group
Co1 Co 0.000000 0.500000 0.89105(2) 0.04253(16) Uani 1 2 d S T P . .
N1 N -0.0800(2) 0.3299(2) 0.89073(10) 0.0469(6) Uani 1 1 d . . . . .
C2 C -0.0856(3) 0.2646(3) 0.92929(13) 0.0552(10) Uani 1 1 d . . . . .
H2 H -0.057290 0.293988 0.957874 0.066 Uiso 1 1 calc R U . . .
C3 C -0.1315(3) 0.1546(3) 0.92938(13) 0.0563(10) Uani 1 1 d . . . . .
H3 H -0.133283 0.112539 0.957660 0.068 Uiso 1 1 calc R U . . .
C4 C -0.1745(3) 0.1067(3) 0.88806(12) 0.0470(8) Uani 1 1 d . . . . .
C5 C -0.1691(3) 0.1763(3) 0.84812(12) 0.0510(9) Uani 1 1 d . . . . .
H5 H -0.197682 0.149581 0.819117 0.061 Uiso 1 1 calc R U . . .
C6 C -0.1220(3) 0.2847(3) 0.85083(12) 0.0525(9) Uani 1 1 d . . . . .
H6 H -0.119420 0.328861 0.823128 0.063 Uiso 1 1 calc R U . . .
C7 C -0.2237(3) -0.0157(3) 0.88525(13) 0.0542(9) Uani 1 1 d . . . . .
C8 C -0.3488(4) -0.0093(5) 0.8704(2) 0.0975(15) Uani 1 1 d . . . . .
H8A H -0.353820 0.019760 0.838310 0.146 Uiso 1 1 calc R U . . .
H8B H -0.389533 0.041186 0.891596 0.146 Uiso 1 1 calc R U . . .
H8C H -0.382273 -0.084770 0.871715 0.146 Uiso 1 1 calc R U . . .
C9 C -0.2150(5) -0.0799(4) 0.93276(18) 0.1031(18) Uani 1 1 d . . . . .
H9A H -0.243050 -0.157079 0.928822 0.155 Uiso 1 1 calc R U . . .
H9B H -0.260424 -0.040922 0.956411 0.155 Uiso 1 1 calc R U . . .
H9C H -0.136097 -0.082107 0.942909 0.155 Uiso 1 1 calc R U . . .
C10 C -0.1551(4) -0.0835(4) 0.84756(17) 0.0832(14) Uani 1 1 d . . . . .
H10A H -0.171903 -0.053578 0.816347 0.125 Uiso 1 1 calc R U . . .
H10B H -0.176371 -0.163270 0.848925 0.125 Uiso 1 1 calc R U . . .
H10C H -0.074237 -0.075877 0.853881 0.125 Uiso 1 1 calc R U . . .
C18 C -0.3258(4) 0.5865(4) 1.05989(15) 0.0749(13) Uani 1 1 d . . . . .
H18A H -0.393467 0.542278 1.052824 0.112 Uiso 1 1 calc R U . . .
H18B H -0.344474 0.666991 1.059491 0.112 Uiso 1 1 calc R U . . .
H18C H -0.297343 0.565712 1.090922 0.112 Uiso 1 1 calc R U . . .
C17 C -0.2358(3) 0.5625(4) 1.02333(12) 0.0655(11) Uani 1 1 d . . . . .
H17A H -0.167557 0.607981 1.029813 0.079 Uiso 1 1 calc R U . . .
H17B H -0.214723 0.481746 1.024093 0.079 Uiso 1 1 calc R U . . .
O5 O -0.2822(2) 0.5920(2) 0.97700(8) 0.0569(7) Uani 1 1 d . . . . .
C16 C -0.2132(3) 0.5766(3) 0.93946(12) 0.0437(8) Uani 1 1 d . . . . .
O4 O -0.1129(2) 0.5472(2) 0.94556(7) 0.0486(6) Uani 1 1 d . . . . .
C15 C -0.2693(3) 0.5976(3) 0.89491(12) 0.0517(8) Uani 1 1 d . . . . .
H15 H -0.345948 0.620641 0.895694 0.062 Uiso 1 1 calc R U . . .
C14 C -0.2183(3) 0.5864(3) 0.85137(11) 0.0446(8) Uani 1 1 d . . . . .
O1 O -0.1157(2) 0.5553(2) 0.84195(8) 0.0519(6) Uani 1 1 d . . . . .
C13 C -0.2877(3) 0.6135(3) 0.80664(13) 0.0557(9) Uani 1 1 d D . . . .
O2 O -0.2539(3) 0.6000(3) 0.76734(10) 0.0863(10) Uani 1 1 d . . . . .
O3 O -0.3921(2) 0.6540(3) 0.81635(10) 0.0868(10) Uani 1 1 d D . . . .
C12A C -0.4632(7) 0.6772(16) 0.7743(2) 0.082(4) Uani 0.74(2) 1 d D . P A 1
H12A H -0.463023 0.611861 0.752725 0.099 Uiso 0.74(2) 1 calc R U P A 1
H12B H -0.435500 0.744448 0.757288 0.099 Uiso 0.74(2) 1 calc R U P A 1
C11A C -0.5819(6) 0.6979(13) 0.7940(4) 0.094(4) Uani 0.74(2) 1 d D . P A 1
H11A H -0.634077 0.713873 0.768259 0.141 Uiso 0.74(2) 1 calc R U P A 1
H11B H -0.607419 0.630672 0.810955 0.141 Uiso 0.74(2) 1 calc R U P A 1
H11C H -0.580080 0.762372 0.815487 0.141 Uiso 0.74(2) 1 calc R U P A 1
C12B C -0.457(2) 0.733(3) 0.7863(14) 0.103(13) Uani 0.26(2) 1 d D . P A 2
H12C H -0.415369 0.751531 0.757352 0.124 Uiso 0.26(2) 1 calc R U P A 2
H12D H -0.475443 0.803350 0.803234 0.124 Uiso 0.26(2) 1 calc R U P A 2
C11B C -0.565(3) 0.665(3) 0.7752(16) 0.16(2) Uani 0.26(2) 1 d D . P A 2
H11D H -0.614774 0.710273 0.755152 0.247 Uiso 0.26(2) 1 calc R U P A 2
H11E H -0.544730 0.595270 0.758858 0.247 Uiso 0.26(2) 1 calc R U P A 2
H11F H -0.604316 0.646668 0.804369 0.247 Uiso 0.26(2) 1 calc R U P A 2
O10 O 0.000000 0.500000 0.74846(17) 0.137(3) Uani 1 2 d S T P . .
H10 H -0.061(5) 0.505(9) 0.765(2) 0.164 Uiso 1 1 d . U . . .

loop_
_atom_site_aniso_label
_atom_site_aniso_U_11
_atom_site_aniso_U_22
_atom_site_aniso_U_33
_atom_site_aniso_U_23
_atom_site_aniso_U_13
_atom_site_aniso_U_12
Co1 0.0406(3) 0.0517(4) 0.0353(3) 0.000 0.000 0.0020(3)
N1 0.0513(16) 0.0510(16) 0.0384(14) -0.0013(15) 0.0018(14) -0.0014(13)
C2 0.067(2) 0.062(2) 0.0364(18) -0.0003(17) -0.0063(18) -0.009(2)
C3 0.066(2) 0.065(2) 0.0382(18) 0.0104(18) -0.0043(18) -0.011(2)
C4 0.0413(17) 0.054(2) 0.0452(19) -0.0054(18) 0.0000(16) 0.0037(15)
C5 0.061(2) 0.055(2) 0.0371(19) -0.0002(16) -0.0076(16) 0.0000(19)
C6 0.066(2) 0.057(2) 0.0353(19) 0.0017(16) -0.0025(17) -0.0005(19)
C7 0.0519(19) 0.052(2) 0.059(2) -0.0016(19) 0.0007(17) -0.0058(17)
C8 0.058(2) 0.089(3) 0.145(4) -0.012(4) -0.006(3) -0.015(3)
C9 0.158(5) 0.073(3) 0.079(3) 0.017(3) -0.010(4) -0.038(3)
C10 0.091(3) 0.065(3) 0.094(3) -0.016(3) 0.019(3) -0.009(3)
C18 0.076(3) 0.093(3) 0.055(2) 0.000(2) 0.014(2) 0.002(3)
C17 0.065(2) 0.096(3) 0.0358(18) -0.002(2) -0.0013(17) 0.010(2)
O5 0.0479(14) 0.0821(18) 0.0405(13) 0.0021(13) 0.0029(11) 0.0066(13)
C16 0.0446(19) 0.0434(19) 0.0431(19) -0.0012(15) 0.0037(15) -0.0040(16)
O4 0.0415(13) 0.0650(15) 0.0392(12) -0.0018(11) 0.0004(11) 0.0029(11)
C15 0.0453(18) 0.063(2) 0.0466(19) 0.0072(19) -0.0015(17) 0.0063(16)
C14 0.0455(19) 0.0439(19) 0.0444(19) 0.0063(15) -0.0029(15) -0.0028(16)
O1 0.0478(14) 0.0647(15) 0.0432(13) 0.0061(12) -0.0024(11) 0.0059(12)
C13 0.050(2) 0.065(2) 0.052(2) 0.0125(19) -0.0041(18) 0.0017(19)
O2 0.0741(19) 0.141(3) 0.0433(15) 0.0147(18) -0.0037(15) 0.022(2)
O3 0.0654(19) 0.144(3) 0.0511(16) 0.0218(18) -0.0045(14) 0.0334(19)
C12A 0.066(5) 0.132(10) 0.048(5) 0.005(5) -0.016(4) 0.030(5)
C11A 0.061(5) 0.145(10) 0.076(6) -0.008(5) -0.022(4) 0.027(5)
C12B 0.10(2) 0.16(3) 0.045(14) 0.006(17) -0.002(12) 0.03(2)
C11B 0.26(6) 0.14(3) 0.10(3) -0.04(2) -0.08(3) 0.04(3)
O10 0.136(6) 0.217(7) 0.058(3) 0.000 0.000 0.055(7)

loop_
_atom_type_symbol
_atom_type_description
_atom_type_scat_dispersion_real
_atom_type_scat_dispersion_imag
_atom_type_scat_source
C C 0.0033 0.0016 'International Tables Vol C Tables 4.2.6.8 and 6.1.1.4'
H H 0.0000 0.0000 'International Tables Vol C Tables 4.2.6.8 and 6.1.1.4'
N N 0.0061 0.0033 'International Tables Vol C Tables 4.2.6.8 and 6.1.1.4'
O O 0.0106 0.0060 'International Tables Vol C Tables 4.2.6.8 and 6.1.1.4'
Co Co 0.3494 0.9721 'International Tables Vol C Tables 4.2.6.8 and 6.1.1.4'

loop_
_geom_angle_atom_site_label_1
_geom_angle_atom_site_label_2
_geom_angle_atom_site_label_3
_geom_angle
_geom_angle_site_symmetry_1
_geom_angle_site_symmetry_3
O1 Co1 O1 94.61(13) . 2_565
O1 Co1 O4 89.74(9) . .
O1 Co1 O4 175.23(9) 2_565 .
O1 Co1 O4 175.23(9) . 2_565
O1 Co1 O4 89.74(9) 2_565 2_565
O4 Co1 O4 85.97(12) . 2_565
O1 Co1 N1 90.11(10) . .
O1 Co1 N1 89.58(10) 2_565 .
O4 Co1 N1 88.47(10) . .
O4 Co1 N1 91.87(10) 2_565 .
O1 Co1 N1 89.58(10) . 2_565
O1 Co1 N1 90.11(10) 2_565 2_565
O4 Co1 N1 91.87(10) . 2_565
O4 Co1 N1 88.47(10) 2_565 2_565
N1 Co1 N1 179.53(15) . 2_565
C2 N1 C6 116.2(3) . .
C2 N1 Co1 122.5(2) . .
C6 N1 Co1 121.2(2) . .
N1 C2 C3 123.4(3) . .
N1 C2 H2 118.3 . .
C3 C2 H2 118.3 . .
C4 C3 C2 120.7(3) . .
C4 C3 H3 119.6 . .
C2 C3 H3 119.6 . .
C3 C4 C5 115.3(3) . .
C3 C4 C7 123.5(3) . .
C5 C4 C7 121.2(3) . .
C6 C5 C4 120.6(3) . .
C6 C5 H5 119.7 . .
C4 C5 H5 119.7 . .
N1 C6 C5 123.7(3) . .
N1 C6 H6 118.1 . .
C5 C6 H6 118.1 . .
C8 C7 C9 109.1(4) . .
C8 C7 C4 109.0(3) . .
C9 C7 C4 112.5(3) . .
C8 C7 C10 109.5(4) . .
C9 C7 C10 108.2(4) . .
C4 C7 C10 108.4(3) . .
C7 C8 H8A 109.5 . .
C7 C8 H8B 109.5 . .
H8A C8 H8B 109.5 . .
C7 C8 H8C 109.5 . .
H8A C8 H8C 109.5 . .
H8B C8 H8C 109.5 . .
C7 C9 H9A 109.5 . .
C7 C9 H9B 109.5 . .
H9A C9 H9B 109.5 . .
C7 C9 H9C 109.5 . .
H9A C9 H9C 109.5 . .
H9B C9 H9C 109.5 . .
C7 C10 H10A 109.5 . .
C7 C10 H10B 109.5 . .
H10A C10 H10B 109.5 . .
C7 C10 H10C 109.5 . .
H10A C10 H10C 109.5 . .
H10B C10 H10C 109.5 . .
C17 C18 H18A 109.5 . .
C17 C18 H18B 109.5 . .
H18A C18 H18B 109.5 . .
C17 C18 H18C 109.5 . .
H18A C18 H18C 109.5 . .
H18B C18 H18C 109.5 . .
O5 C17 C18 108.1(3) . .
O5 C17 H17A 110.1 . .
C18 C17 H17A 110.1 . .
O5 C17 H17B 110.1 . .
C18 C17 H17B 110.1 . .
H17A C17 H17B 108.4 . .
C16 O5 C17 116.8(3) . .
O4 C16 O5 119.9(3) . .
O4 C16 C15 127.1(3) . .
O5 C16 C15 113.0(3) . .
C16 O4 Co1 124.7(2) . .
C14 C15 C16 124.5(3) . .
C14 C15 H15 117.8 . .
C16 C15 H15 117.8 . .
O1 C14 C15 128.3(3) . .
O1 C14 C13 112.6(3) . .
C15 C14 C13 119.0(3) . .
C14 O1 Co1 124.8(2) . .
O2 C13 O3 122.8(3) . .
O2 C13 C14 124.3(3) . .
O3 C13 C14 112.9(3) . .
C13 O3 C12B 125.4(17) . .
C13 O3 C12A 114.6(4) . .
O3 C12A C11A 104.6(5) . .
O3 C12A H12A 110.8 . .
C11A C12A H12A 110.8 . .
O3 C12A H12B 110.8 . .
C11A C12A H12B 110.8 . .
H12A C12A H12B 108.9 . .
C12A C11A H11A 109.5 . .
C12A C11A H11B 109.5 . .
H11A C11A H11B 109.5 . .
C12A C11A H11C 109.5 . .
H11A C11A H11C 109.5 . .
H11B C11A H11C 109.5 . .
O3 C12B C11B 102.9(14) . .
O3 C12B H12C 111.2 . .
C11B C12B H12C 111.2 . .
O3 C12B H12D 111.2 . .
C11B C12B H12D 111.2 . .
H12C C12B H12D 109.1 . .
C12B C11B H11D 109.5 . .
C12B C11B H11E 109.5 . .
H11D C11B H11E 109.5 . .
C12B C11B H11F 109.5 . .
H11D C11B H11F 109.5 . .
H11E C11B H11F 109.5 . .
H10 O10 H10 114(9) . 2_565

loop_
_geom_bond_atom_site_label_1
_geom_bond_atom_site_label_2
_geom_bond_distance
_geom_bond_site_symmetry_2
Co1 O1 2.026(2) .
Co1 O1 2.026(2) 2_565
Co1 O4 2.085(2) .
Co1 O4 2.086(2) 2_565
Co1 N1 2.183(3) .
Co1 N1 2.183(3) 2_565
N1 C2 1.321(4) .
N1 C6 1.327(4) .
C2 C3 1.385(5) .
C2 H2 0.9300 .
C3 C4 1.377(5) .
C3 H3 0.9300 .
C4 C5 1.380(5) .
C4 C7 1.535(5) .
C5 C6 1.376(5) .
C5 H5 0.9300 .
C6 H6 0.9300 .
C7 C8 1.513(5) .
C7 C9 1.528(6) .
C7 C10 1.538(5) .
C8 H8A 0.9600 .
C8 H8B 0.9600 .
C8 H8C 0.9600 .
C9 H9A 0.9600 .
C9 H9B 0.9600 .
C9 H9C 0.9600 .
C10 H10A 0.9600 .
C10 H10B 0.9600 .
C10 H10C 0.9600 .
C18 C17 1.489(5) .
C18 H18A 0.9600 .
C18 H18B 0.9600 .
C18 H18C 0.9600 .
C17 O5 1.445(4) .
C17 H17A 0.9700 .
C17 H17B 0.9700 .
O5 C16 1.333(4) .
C16 O4 1.225(4) .
C16 C15 1.428(5) .
C15 C14 1.361(5) .
C15 H15 0.9300 .
C14 O1 1.273(4) .
C14 C13 1.522(5) .
C13 O2 1.178(4) .
C13 O3 1.328(3) .
O3 C12B 1.456(4) .
O3 C12A 1.463(4) .
C12A C11A 1.505(4) .
C12A H12A 0.9700 .
C12A H12B 0.9700 .
C11A H11A 0.9600 .
C11A H11B 0.9600 .
C11A H11C 0.9600 .
C12B C11B 1.511(4) .
C12B H12C 0.9700 .
C12B H12D 0.9700 .
C11B H11D 0.9600 .
C11B H11E 0.9600 .
C11B H11F 0.9600 .
O10 H10 0.84(6) .
O10 H10 0.84(6) 2_565
